data_7232888
loop_
_publ_author_name
'Ueda, Akira'
'Kishimoto, Kouki'
'Isono, Takayuki'
'Yamada, Shota'
'Kamo, Hiromichi'
'Kobayashi, Kensuke'
'Kumai, Reiji'
'Murakami, Youichi'
'Gouchi, Jun'
'Uwatoko, Yoshiya'
'Nishio, Yutaka'
'Mori, Hatsumi'

_publ_section_title
;
 Pressure-induced hydrogen localization coupled to a
 semiconductor--insulator transition in a hydrogen-bonded molecular
 conductor
;
_journal_issue 32
_journal_name_full 'RSC Advances'
_journal_page_first 18353
_journal_paper_doi 10.1039/C9RA02833A
_journal_volume 9
_journal_year 2019
_chemical_formula_moiety 'C24 H15 O4 S12'
_chemical_formula_sum 'C24 H15 O4 S12'
_chemical_formula_weight 752.10
_space_group_crystal_system monoclinic
_space_group_IT_number 15
_space_group_name_Hall '-C 2yc'
_space_group_name_H-M_alt 'C 1 2/c 1'
_symmetry_space_group_name_Hall '-C 2yc'
_symmetry_space_group_name_H-M 'C 1 2/c 1'
_atom_sites_solution_hydrogens geom
_atom_sites_solution_primary direct
_atom_sites_solution_secondary difmap
_audit_update_record
;
2019-05-20 deposited with the CCDC.    2019-06-04 downloaded from the CCDC.
;
_cell_angle_alpha 90.0000
_cell_angle_beta 100.887(13)
_cell_angle_gamma 90.0000
_cell_formula_units_Z 4
_cell_length_a 29.39(2)
_cell_length_b 8.390(6)
_cell_length_c 11.172(9)
_cell_measurement_reflns_used 2931
_cell_measurement_temperature 175
_cell_measurement_theta_max 27.47
_cell_measurement_theta_min 3.06
_cell_volume 2705(3)
_computing_cell_refinement CrystalClear
_computing_data_collection 'CrystalClear (Rigaku Inc., 2008)'
_computing_data_reduction CrystalClear
_computing_molecular_graphics 'CrystalStructure 4.3'
_computing_publication_material 'CrystalStructure 4.3 (Rigaku, 2019)'
_computing_structure_refinement 'SHELXL Version 2018/3 (Sheldrick, 2008)'
_computing_structure_solution 'SIR2014 (Burla, et al., 2014)'
_diffrn_ambient_temperature 175
_diffrn_detector_area_resol_mean 7.314
_diffrn_measured_fraction_theta_full 0.987
_diffrn_measured_fraction_theta_max 0.966
_diffrn_measurement_device_type 'Rigaku Mercury70'
_diffrn_measurement_method \w
_diffrn_radiation_type 'Mo K\a'
_diffrn_radiation_wavelength 0.71073
_diffrn_reflns_av_R_equivalents 0.0566
_diffrn_reflns_av_unetI/netI 0.0902
_diffrn_reflns_Laue_measured_fraction_full 0.987
_diffrn_reflns_Laue_measured_fraction_max 0.966
_diffrn_reflns_limit_h_max 27
_diffrn_reflns_limit_h_min -38
_diffrn_reflns_limit_k_max 10
_diffrn_reflns_limit_k_min -9
_diffrn_reflns_limit_l_max 14
_diffrn_reflns_limit_l_min -11
_diffrn_reflns_number 6549
_diffrn_reflns_point_group_measured_fraction_full 0.987
_diffrn_reflns_point_group_measured_fraction_max 0.966
_diffrn_reflns_theta_full 25.242
_diffrn_reflns_theta_max 27.503
_diffrn_reflns_theta_min 3.057
_diffrn_standards_number 0
_exptl_absorpt_coefficient_mu 1.005
_exptl_absorpt_correction_T_max 1.000
_exptl_absorpt_correction_T_min 0.766
_exptl_absorpt_correction_type multi-scan
_exptl_absorpt_process_details 'REQAB (Rigaku, 1998)'
_exptl_crystal_colour black
_exptl_crystal_density_diffrn 1.847
_exptl_crystal_density_method 'not measured'
_exptl_crystal_description platelet
_exptl_crystal_F_000 1532.00
_exptl_crystal_size_max 0.250
_exptl_crystal_size_mid 0.030
_exptl_crystal_size_min 0.003
_refine_diff_density_max 0.45
_refine_diff_density_min -0.48
_refine_ls_extinction_method none
_refine_ls_goodness_of_fit_ref 0.989
_refine_ls_hydrogen_treatment mixed
_refine_ls_number_parameters 202
_refine_ls_number_reflns 3002
_refine_ls_number_restraints 0
_refine_ls_R_factor_all 0.1105
_refine_ls_R_factor_gt 0.0619
_refine_ls_shift/su_max 0.000
_refine_ls_structure_factor_coef Fsqd
_refine_ls_weighting_details 'w = 1/[\s^2^(Fo^2^)+(0.0581P)^2^+9.6809P] where P=(Fo^2^+2Fc^2^)/3'
_refine_ls_weighting_scheme calc
_refine_ls_wR_factor_gt 0.1263
_refine_ls_wR_factor_ref 0.1549
_reflns_Friedel_coverage 0.000
_reflns_number_gt 1871
_reflns_number_total 3002
_reflns_threshold_expression F^2^>2.0\s(F^2^)
_cod_data_source_file c9ra02833a2.cif
_cod_data_source_block H-TTF_175K
_cod_original_cell_volume 2705(4)
_cod_database_code 7232888

loop_
_space_group_symop_operation_xyz
'x, y, z'
'-x, y, -z+1/2'
'x+1/2, y+1/2, z'
'-x+1/2, y+1/2, -z+1/2'
'-x, -y, -z'
'x, -y, z-1/2'
'-x+1/2, -y+1/2, -z'
'x+1/2, -y+1/2, z-1/2'

loop_
_atom_site_label
_atom_site_type_symbol
_atom_site_fract_x
_atom_site_fract_y
_atom_site_fract_z
_atom_site_U_iso_or_equiv
_atom_site_adp_type
_atom_site_occupancy
_atom_site_site_symmetry_order
_atom_site_calc_flag
_atom_site_refinement_flags_posn
_atom_site_refinement_flags_adp
_atom_site_refinement_flags_occupancy
_atom_site_disorder_assembly
_atom_site_disorder_group
S1 S 0.18129(4) -0.01925(15) 0.39674(11) 0.0277(3) Uani 1 1 d . . . . .
S2 S 0.20711(4) 0.21210(16) 0.22185(11) 0.0281(3) Uani 1 1 d . . . . .
S3 S 0.28679(4) -0.01715(16) 0.54533(12) 0.0281(3) Uani 1 1 d . . . . .
S4 S 0.31102(4) 0.22110(16) 0.37399(11) 0.0284(3) Uani 1 1 d . . . . .
S5 S 0.38030(5) -0.04839(17) 0.69067(12) 0.0313(3) Uani 1 1 d . . . . .
S6 S 0.41087(5) 0.23070(18) 0.48413(12) 0.0349(4) Uani 1 1 d . . . . .
O1 O 0.01335(12) 0.0001(4) 0.1519(3) 0.0309(8) Uani 1 1 d . . . . .
O2 O 0.03981(13) 0.2050(4) -0.0153(3) 0.0316(9) Uani 1 1 d . . . . .
C1 C 0.13701(18) 0.0426(5) 0.2774(4) 0.0241(11) Uani 1 1 d . . . . .
C2 C 0.09087(16) -0.0118(6) 0.2642(4) 0.0231(10) Uani 1 1 d . . . . .
H3 H 0.082384 -0.084383 0.321446 0.028 Uiso 1 1 calc R U . . .
C3 C 0.05836(17) 0.0415(6) 0.1675(4) 0.0253(11) Uani 1 1 d . . . . .
C4 C 0.07147(17) 0.1465(6) 0.0801(4) 0.0269(11) Uani 1 1 d . . . . .
C5 C 0.11632(17) 0.2005(6) 0.0941(4) 0.0238(11) Uani 1 1 d . . . . .
H4 H 0.124817 0.272601 0.036572 0.029 Uiso 1 1 calc R U . . .
C6 C 0.14965(17) 0.1485(6) 0.1940(4) 0.0239(11) Uani 1 1 d . . . . .
C7 C 0.22446(18) 0.0981(6) 0.3527(4) 0.0269(11) Uani 1 1 d . . . . .
C8 C 0.26854(17) 0.1004(6) 0.4179(5) 0.0265(11) Uani 1 1 d . . . . .
C9 C 0.34469(17) 0.0449(6) 0.5672(4) 0.0262(11) Uani 1 1 d . . . . .
C10 C 0.35611(16) 0.1517(6) 0.4877(4) 0.0254(11) Uani 1 1 d . . . . .
C11 C 0.4354(3) 0.0512(13) 0.6959(8) 0.033(2) Uiso 0.82(2) 1 d . . P A 1
C12 C 0.4466(2) 0.0831(9) 0.5708(7) 0.030(2) Uiso 0.82(2) 1 d . . P A 1
C13 C 0.4389(12) -0.007(5) 0.669(3) 0.029(10) Uiso 0.18(2) 1 d . . P A 2
C14 C 0.4443(18) 0.150(7) 0.635(5) 0.075(19) Uiso 0.18(2) 1 d . . P A 2
H1 H 0.000000 -0.009(14) 0.250000 0.14(5) Uiso 1 2 d S . P . .
H2 H 0.016(3) 0.134(11) -0.043(8) 0.12(3) Uiso 1 1 d . . . . .
H5 H 0.4588(19) -0.030(6) 0.745(5) 0.045(17) Uiso 1 1 d . . . . .
H6 H 0.435(2) 0.141(8) 0.737(6) 0.07(2) Uiso 1 1 d . . . . .
H7 H 0.474(2) 0.137(8) 0.574(6) 0.058(19) Uiso 1 1 d . . . . .
H8 H 0.442(2) -0.015(8) 0.524(6) 0.07(2) Uiso 1 1 d . . . . .

loop_
_atom_site_aniso_label
_atom_site_aniso_U_11
_atom_site_aniso_U_22
_atom_site_aniso_U_33
_atom_site_aniso_U_23
_atom_site_aniso_U_13
_atom_site_aniso_U_12
S1 0.0254(7) 0.0328(7) 0.0239(6) 0.0034(5) 0.0015(5) -0.0016(6)
S2 0.0240(6) 0.0348(7) 0.0250(7) 0.0042(5) 0.0034(5) -0.0022(6)
S3 0.0230(6) 0.0332(7) 0.0275(7) 0.0051(5) 0.0032(5) -0.0011(6)
S4 0.0254(7) 0.0340(7) 0.0260(7) 0.0041(5) 0.0055(5) 0.0001(6)
S5 0.0269(7) 0.0407(8) 0.0255(7) 0.0047(6) 0.0033(5) 0.0020(6)
S6 0.0275(7) 0.0436(9) 0.0332(7) 0.0070(6) 0.0048(6) -0.0079(6)
O1 0.0217(18) 0.047(2) 0.0239(18) -0.0027(16) 0.0046(15) -0.0035(17)
O2 0.027(2) 0.035(2) 0.0281(19) 0.0034(16) -0.0048(15) 0.0001(18)
C1 0.034(3) 0.020(3) 0.018(2) -0.0002(19) 0.003(2) 0.005(2)
C2 0.022(2) 0.024(3) 0.023(2) 0.000(2) 0.004(2) -0.001(2)
C3 0.025(3) 0.032(3) 0.019(2) -0.002(2) 0.002(2) -0.001(2)
C4 0.027(3) 0.025(3) 0.029(3) -0.005(2) 0.004(2) 0.003(2)
C5 0.031(3) 0.022(3) 0.021(2) 0.0032(19) 0.010(2) -0.002(2)
C6 0.023(2) 0.028(3) 0.022(2) -0.003(2) 0.0064(19) 0.000(2)
C7 0.029(3) 0.030(3) 0.022(3) -0.003(2) 0.003(2) 0.001(2)
C8 0.021(3) 0.028(3) 0.029(3) -0.002(2) 0.003(2) 0.002(2)
C9 0.022(2) 0.032(3) 0.024(3) -0.005(2) 0.003(2) -0.001(2)
C10 0.020(3) 0.033(3) 0.022(2) -0.004(2) -0.0006(19) -0.004(2)

loop_
_atom_type_symbol
_atom_type_description
_atom_type_scat_dispersion_real
_atom_type_scat_dispersion_imag
_atom_type_scat_source
C C 0.0033 0.0016
;
International Tables for Crystallography
(Vol. C, Tables 4.2.6.8 and 6.1.1.4)
;
H H 0.0000 0.0000
;
International Tables for Crystallography
(Vol. C, Table 6.1.1.4)
;
O O 0.0106 0.0060
;
International Tables for Crystallography
(Vol. C, Tables 4.2.6.8 and 6.1.1.4)
;
S S 0.1246 0.1234
;
International Tables for Crystallography
(Vol. C, Tables 4.2.6.8 and 6.1.1.4)
;

loop_
_geom_angle_atom_site_label_1
_geom_angle_atom_site_label_2
_geom_angle_atom_site_label_3
_geom_angle
C7 S1 C1 95.3(2)
C7 S2 C6 95.8(2)
C8 S3 C9 95.0(2)
C8 S4 C10 94.9(2)
C9 S5 C13 104.4(11)
C9 S5 C11 102.5(3)
C10 S6 C12 100.0(3)
C10 S6 C14 99.7(16)
C3 O1 H1 111.8(15)
C4 O2 H2 113(5)
C6 C1 C2 120.7(5)
C6 C1 S1 116.4(4)
C2 C1 S1 122.9(4)
C3 C2 C1 119.2(4)
C3 C2 H3 120.4
C1 C2 H3 120.4
O1 C3 C2 122.5(4)
O1 C3 C4 117.2(4)
C2 C3 C4 120.2(5)
O2 C4 C5 117.9(4)
O2 C4 C3 121.7(4)
C5 C4 C3 120.3(5)
C4 C5 C6 119.8(4)
C4 C5 H4 120.1
C6 C5 H4 120.1
C1 C6 C5 119.8(5)
C1 C6 S2 116.7(4)
C5 C6 S2 123.5(4)
C8 C7 S2 122.7(4)
C8 C7 S1 121.7(4)
S2 C7 S1 115.6(3)
C7 C8 S3 123.2(4)
C7 C8 S4 121.1(4)
S3 C8 S4 115.7(3)
C10 C9 S3 117.5(4)
C10 C9 S5 129.1(4)
S3 C9 S5 113.4(3)
C9 C10 S6 127.8(4)
C9 C10 S4 116.8(4)
S6 C10 S4 115.5(3)
C12 C11 S5 113.5(6)
C12 C11 H5 111(3)
S5 C11 H5 102(3)
C12 C11 H6 111(4)
S5 C11 H6 108(4)
H5 C11 H6 110(5)
C11 C12 S6 114.4(6)
C11 C12 H7 113(4)
S6 C12 H7 96(4)
C11 C12 H8 108(4)
S6 C12 H8 107(4)
H7 C12 H8 118(5)
C14 C13 S5 112(3)
C14 C13 H5 111(6)
S5 C13 H5 106(4)
C14 C13 H6 51(4)
S5 C13 H6 86(3)
H5 C13 H6 78(5)
C13 C14 S6 121(4)
C13 C14 H6 68(4)
S6 C14 H6 133(5)
C13 C14 H7 101(6)
S6 C14 H7 81(4)
H6 C14 H7 145(7)

loop_
_geom_bond_atom_site_label_1
_geom_bond_atom_site_label_2
_geom_bond_distance
S1 C7 1.748(5)
S1 C1 1.756(5)
S2 C7 1.741(5)
S2 C6 1.742(5)
S3 C8 1.732(5)
S3 C9 1.752(5)
S4 C8 1.748(5)
S4 C10 1.753(5)
S5 C9 1.751(5)
S5 C13 1.82(3)
S5 C11 1.813(8)
S6 C10 1.748(5)
S6 C12 1.786(7)
S6 C14 1.90(5)
O1 C3 1.346(6)
O1 H1 1.235(8)
O2 C4 1.366(6)
O2 H2 0.92(9)
C1 C6 1.387(6)
C1 C2 1.412(7)
C2 C3 1.375(7)
C2 H3 0.9500
C3 C4 1.421(7)
C4 C5 1.374(7)
C5 C6 1.408(7)
C5 H4 0.9500
C7 C8 1.361(7)
C9 C10 1.348(7)
C11 C12 1.519(11)
C11 H5 1.05(6)
C11 H6 0.88(7)
C12 H7 0.92(7)
C12 H8 0.96(7)
C13 C14 1.39(7)
C13 H5 0.96(6)
C13 H6 1.47(7)
C14 H6 1.23(8)
C14 H7 1.21(7)

loop_
_geom_hbond_atom_site_label_D
_geom_hbond_atom_site_label_H
_geom_hbond_atom_site_label_A
_geom_hbond_site_symmetry_A
_geom_hbond_distance_DA
_geom_hbond_distance_DH
_geom_hbond_distance_HA
_geom_hbond_angle_DHA
_geom_hbond_publ_flag
O2 H2 O1 . 2.756(6) 0.92(9) 2.47(9) 98(6) no
O2 H2 O1 5_555 2.614(5) 0.92(9) 1.76(8) 153(9) no

loop_
_geom_torsion_atom_site_label_1
_geom_torsion_atom_site_label_2
_geom_torsion_atom_site_label_3
_geom_torsion_atom_site_label_4
_geom_torsion
C7 S1 C1 C6 1.9(4)
C7 S1 C1 C2 -178.7(4)
C6 C1 C2 C3 -0.1(7)
S1 C1 C2 C3 -179.5(4)
C1 C2 C3 O1 -177.1(4)
C1 C2 C3 C4 1.8(7)
O1 C3 C4 O2 0.7(7)
C2 C3 C4 O2 -178.3(4)
O1 C3 C4 C5 176.5(4)
C2 C3 C4 C5 -2.5(7)
O2 C4 C5 C6 177.4(4)
C3 C4 C5 C6 1.5(7)
C2 C1 C6 C5 -1.0(7)
S1 C1 C6 C5 178.4(4)
C2 C1 C6 S2 178.1(4)
S1 C1 C6 S2 -2.4(5)
C4 C5 C6 C1 0.3(7)
C4 C5 C6 S2 -178.8(4)
C7 S2 C6 C1 1.6(4)
C7 S2 C6 C5 -179.3(4)
C6 S2 C7 C8 -179.6(4)
C6 S2 C7 S1 -0.3(3)
C1 S1 C7 C8 178.6(4)
C1 S1 C7 S2 -0.8(3)
S2 C7 C8 S3 -177.8(3)
S1 C7 C8 S3 2.9(6)
S2 C7 C8 S4 0.4(6)
S1 C7 C8 S4 -178.9(3)
C9 S3 C8 C7 176.7(4)
C9 S3 C8 S4 -1.6(3)
C10 S4 C8 C7 -176.0(4)
C10 S4 C8 S3 2.3(3)
C8 S3 C9 C10 -0.2(4)
C8 S3 C9 S5 -178.6(3)
C13 S5 C9 C10 -13.1(16)
C11 S5 C9 C10 6.2(6)
C13 S5 C9 S3 165.1(15)
C11 S5 C9 S3 -175.6(4)
S3 C9 C10 S6 -178.2(3)
S5 C9 C10 S6 0.0(7)
S3 C9 C10 S4 1.9(5)
S5 C9 C10 S4 -179.9(3)
C12 S6 C10 C9 20.2(5)
C14 S6 C10 C9 -9(2)
C12 S6 C10 S4 -159.9(3)
C14 S6 C10 S4 171.0(19)
C8 S4 C10 C9 -2.5(4)
C8 S4 C10 S6 177.5(3)
C9 S5 C11 C12 -39.7(8)
S5 C11 C12 S6 69.5(9)
C10 S6 C12 C11 -54.5(7)
C9 S5 C13 C14 43(4)
S5 C13 C14 S6 -64(6)
